data_7053620
loop_
_publ_author_name
'Aijaz, Arshad'
'Lama, Prem'
'Sa\~nudo, E. Carolina'
'Mishra, Rupali'
'Bharadwaj, Parimal K.'

_publ_section_title
;
 Coordination polymers of various architectures built with mixed
 imidazole/benzimidazole and carboxylate donor ligands and different metal
 ions: syntheses, structural features and magnetic properties
;
_journal_issue 11
_journal_name_full 'New Journal of Chemistry'
_journal_page_first 2502
_journal_paper_doi 10.1039/c0nj00302f
_journal_volume 34
_journal_year 2010
_chemical_formula_moiety 'C20 H14 Cd N4 O4'
_chemical_formula_sum 'C20 H14 Cd N4 O4'
_chemical_formula_weight 486.76
_chemical_name_systematic
;
?
;
_space_group_IT_number 52
_symmetry_cell_setting orthorhombic
_symmetry_space_group_name_Hall '-P 2a 2bc'
_symmetry_space_group_name_H-M 'P n n a'
_atom_sites_solution_hydrogens geom
_atom_sites_solution_primary direct
_atom_sites_solution_secondary difmap
_audit_creation_method SHELXL-97
_cell_angle_alpha 90.000
_cell_angle_beta 90.000
_cell_angle_gamma 90.000
_cell_formula_units_Z 4
_cell_length_a 13.571(3)
_cell_length_b 16.443(5)
_cell_length_c 8.265(4)
_cell_measurement_reflns_used 999
_cell_measurement_temperature 100(2)
_cell_measurement_theta_max 25.49
_cell_measurement_theta_min 2.48
_cell_volume 1844.3(11)
_computing_cell_refinement 'SAINT 6.45 ( Bruker, 2003)'
_computing_data_collection 'SMART 5.628 (Bruker, 2003)'
_computing_data_reduction 'SAINT 6.45 ( Bruker, 2003)'
_computing_molecular_graphics 'DIAMOND 2.1e'
_computing_structure_refinement 'SHELXL-97 (Sheldrick, 1997)'
_computing_structure_solution SIR-97
_diffrn_ambient_temperature 100(2)
_diffrn_measured_fraction_theta_full 0.998
_diffrn_measured_fraction_theta_max 0.998
_diffrn_measurement_device_type 'BRUKER SMART APEX'
_diffrn_measurement_method /w-scans
_diffrn_radiation_monochromator graphite
_diffrn_radiation_source 'fine-focus sealed tube'
_diffrn_radiation_type MoK\a
_diffrn_radiation_wavelength 0.71073
_diffrn_reflns_av_R_equivalents 0.0287
_diffrn_reflns_av_sigmaI/netI 0.0128
_diffrn_reflns_limit_h_max 16
_diffrn_reflns_limit_h_min -16
_diffrn_reflns_limit_k_max 19
_diffrn_reflns_limit_k_min -19
_diffrn_reflns_limit_l_max 9
_diffrn_reflns_limit_l_min -10
_diffrn_reflns_number 22242
_diffrn_reflns_theta_full 25.49
_diffrn_reflns_theta_max 25.49
_diffrn_reflns_theta_min 2.48
_exptl_absorpt_coefficient_mu 1.220
_exptl_absorpt_correction_T_max 0.8877
_exptl_absorpt_correction_T_min 0.8287
_exptl_absorpt_correction_type empirical
_exptl_absorpt_process_details SADABS
_exptl_crystal_colour colorless
_exptl_crystal_density_diffrn 1.753
_exptl_crystal_density_method 'not measured'
_exptl_crystal_description rectangular
_exptl_crystal_F_000 968
_exptl_crystal_size_max 0.16
_exptl_crystal_size_mid 0.14
_exptl_crystal_size_min 0.10
_refine_diff_density_max 1.051
_refine_diff_density_min -0.740
_refine_diff_density_rms 0.092
_refine_ls_extinction_method none
_refine_ls_goodness_of_fit_ref 1.061
_refine_ls_hydrogen_treatment refU
_refine_ls_matrix_type full
_refine_ls_number_parameters 132
_refine_ls_number_reflns 1720
_refine_ls_number_restraints 0
_refine_ls_restrained_S_all 1.061
_refine_ls_R_factor_all 0.0385
_refine_ls_R_factor_gt 0.0328
_refine_ls_shift/su_max 0.001
_refine_ls_shift/su_mean 0.000
_refine_ls_structure_factor_coef Fsqd
_refine_ls_weighting_details 'calc w=1/[\s^2^(Fo^2^)+(0.0289P)^2^+7.3143P] where P=(Fo^2^+2Fc^2^)/3'
_refine_ls_weighting_scheme calc
_refine_ls_wR_factor_gt 0.0767
_refine_ls_wR_factor_ref 0.0833
_reflns_number_gt 1496
_reflns_number_total 1720
_reflns_threshold_expression >2sigma(I)
_cod_data_source_file c0nj00302f.txt
_cod_data_source_block 1
_cod_depositor_comments
;
The following automatic conversions were performed:

'_symmetry_cell_setting' value 'Orthorhombic' changed to
'orthorhombic' according to
/home/saulius/struct/CIF-dictionaries/cif_core.dic dictionary named
'cif_core.dic' version 2.4.2 from 2011-04-26.

Automatic conversion script
Id: cif_fix_values 1891 2012-01-12 08:04:46Z andrius 
;
_cod_original_sg_symbol_H-M Pnna
_cod_database_code 7053620

loop_
_symmetry_equiv_pos_as_xyz
'x, y, z'
'-x+1/2, -y, z'
'x, -y+1/2, -z+1/2'
'-x+1/2, y+1/2, -z+1/2'
'-x, -y, -z'
'x-1/2, y, -z'
'-x, y-1/2, z-1/2'
'x-1/2, -y-1/2, z-1/2'

loop_
_atom_site_label
_atom_site_type_symbol
_atom_site_fract_x
_atom_site_fract_y
_atom_site_fract_z
_atom_site_U_iso_or_equiv
_atom_site_adp_type
_atom_site_occupancy
_atom_site_symmetry_multiplicity
_atom_site_calc_flag
_atom_site_refinement_flags
Cd1 Cd 0.76229(2) 0.2500 0.2500 0.02545(14) Uani 1 2 d S
O1 O 0.8112(3) 0.7092(3) 1.0183(5) 0.0846(16) Uani 1 1 d .
O2 O 0.8158(3) 0.6171(3) 1.2103(4) 0.0714(13) Uani 1 1 d .
N1 N 0.8805(2) 0.3196(2) 0.3842(4) 0.0377(8) Uani 1 1 d .
N2 N 0.9148(2) 0.3960(3) 0.5952(5) 0.0499(11) Uani 1 1 d .
C1 C 0.9608(3) 0.2877(3) 0.4634(5) 0.0388(10) Uani 1 1 d .
H1 H 0.9950 0.2414 0.4320 0.047 Uiso 1 1 calc R
C2 C 0.9824(3) 0.3340(3) 0.5943(6) 0.0543(14) Uani 1 1 d .
H2 H 1.0328 0.3255 0.6685 0.065 Uiso 1 1 calc R
C3 C 0.8553(3) 0.3857(3) 0.4660(5) 0.0445(11) Uani 1 1 d .
H3 H 0.8037 0.4202 0.4382 0.053 Uiso 1 1 calc R
C4 C 0.9010(3) 0.4584(4) 0.7149(6) 0.0573(16) Uani 1 1 d .
C5 C 0.8985(3) 0.4360(4) 0.8768(6) 0.0596(16) Uani 1 1 d .
H5 H 0.9108 0.3826 0.9079 0.072 Uiso 1 1 calc R
C6 C 0.8773(3) 0.4955(4) 0.9916(7) 0.0642(17) Uani 1 1 d .
H6 H 0.8751 0.4819 1.1008 0.077 Uiso 1 1 calc R
C7 C 0.8596(3) 0.5747(4) 0.9442(7) 0.0631(18) Uani 1 1 d .
C8 C 0.8647(4) 0.5963(4) 0.7815(7) 0.0678(19) Uani 1 1 d .
H8 H 0.8539 0.6498 0.7499 0.081 Uiso 1 1 calc R
C9 C 0.8864(4) 0.5368(4) 0.6665(7) 0.0675(18) Uani 1 1 d .
H9 H 0.8909 0.5505 0.5576 0.081 Uiso 1 1 calc R
C10 C 0.8276(3) 0.6380(4) 1.0656(7) 0.0668(19) Uani 1 1 d .

loop_
_atom_site_aniso_label
_atom_site_aniso_U_11
_atom_site_aniso_U_22
_atom_site_aniso_U_33
_atom_site_aniso_U_23
_atom_site_aniso_U_13
_atom_site_aniso_U_12
Cd1 0.0183(2) 0.0415(2) 0.0165(2) 0.01081(14) 0.000 0.000
O1 0.094(3) 0.076(3) 0.084(3) -0.044(2) 0.067(3) -0.053(2)
O2 0.0467(19) 0.116(3) 0.051(2) -0.050(2) -0.0134(16) 0.033(2)
N1 0.0352(18) 0.0462(19) 0.0316(18) -0.0195(15) -0.0045(15) 0.0115(15)
N2 0.0268(17) 0.076(3) 0.047(2) -0.044(2) 0.0055(16) -0.0037(17)
C1 0.0247(18) 0.060(2) 0.032(2) -0.0219(19) -0.0015(16) 0.0086(18)
C2 0.0205(19) 0.099(4) 0.044(3) -0.040(3) -0.0054(18) 0.009(2)
C3 0.039(2) 0.056(3) 0.038(2) -0.024(2) 0.0007(19) 0.012(2)
C4 0.0230(19) 0.089(4) 0.060(3) -0.042(3) 0.0146(19) -0.016(2)
C5 0.0184(18) 0.102(4) 0.059(3) -0.037(3) 0.0005(19) -0.002(2)
C6 0.0172(18) 0.114(5) 0.061(3) -0.045(3) 0.002(2) -0.003(2)
C7 0.0201(19) 0.097(4) 0.072(4) -0.025(3) 0.018(2) -0.024(2)
C8 0.044(3) 0.081(4) 0.079(4) -0.041(3) 0.038(3) -0.036(3)
C9 0.051(3) 0.084(4) 0.068(4) -0.039(3) 0.036(3) -0.035(3)
C10 0.0171(19) 0.110(5) 0.073(4) -0.025(4) 0.016(2) -0.026(3)

loop_
_atom_type_symbol
_atom_type_description
_atom_type_scat_dispersion_real
_atom_type_scat_dispersion_imag
_atom_type_scat_source
C C 0.0033 0.0016 'International Tables Vol C Tables 4.2.6.8 and 6.1.1.4'
H H 0.0000 0.0000 'International Tables Vol C Tables 4.2.6.8 and 6.1.1.4'
N N 0.0061 0.0033 'International Tables Vol C Tables 4.2.6.8 and 6.1.1.4'
O O 0.0106 0.0060 'International Tables Vol C Tables 4.2.6.8 and 6.1.1.4'
Cd Cd -0.8075 1.2024 'International Tables Vol C Tables 4.2.6.8 and 6.1.1.4'

loop_
_geom_angle_atom_site_label_1
_geom_angle_atom_site_label_2
_geom_angle_atom_site_label_3
_geom_angle
_geom_angle_site_symmetry_1
_geom_angle_site_symmetry_3
O1 Cd1 O1 127.7(2) 2_664 4_646
O1 Cd1 N1 125.31(13) 2_664 .
O1 Cd1 N1 92.74(17) 4_646 .
O1 Cd1 N1 92.74(17) 2_664 3
O1 Cd1 N1 125.31(13) 4_646 3
N1 Cd1 N1 89.59(16) . 3
O1 Cd1 O2 100.82(11) 2_664 4_646
O1 Cd1 O2 55.34(16) 4_646 4_646
N1 Cd1 O2 133.81(12) . 4_646
N1 Cd1 O2 85.47(14) 3 4_646
O1 Cd1 O2 55.34(16) 2_664 2_664
O1 Cd1 O2 100.82(11) 4_646 2_664
N1 Cd1 O2 85.47(14) . 2_664
N1 Cd1 O2 133.81(12) 3 2_664
O2 Cd1 O2 128.79(19) 4_646 2_664
O1 Cd1 C10 118.97(14) 2_664 4_646
O1 Cd1 C10 27.72(19) 4_646 4_646
N1 Cd1 C10 113.03(17) . 4_646
N1 Cd1 C10 104.70(16) 3 4_646
O2 Cd1 C10 27.82(19) 4_646 4_646
O2 Cd1 C10 119.45(13) 2_664 4_646
O1 Cd1 C10 27.72(19) 2_664 2_664
O1 Cd1 C10 118.97(14) 4_646 2_664
N1 Cd1 C10 104.70(16) . 2_664
N1 Cd1 C10 113.03(17) 3 2_664
O2 Cd1 C10 119.45(13) 4_646 2_664
O2 Cd1 C10 27.82(19) 2_664 2_664
C10 Cd1 C10 125.94(17) 4_646 2_664
C10 O1 Cd1 95.3(3) . 2_666
C10 O2 Cd1 86.5(4) . 2_666
C3 N1 C1 105.9(3) . .
C3 N1 Cd1 118.8(3) . .
C1 N1 Cd1 127.1(3) . .
C3 N2 C2 107.6(3) . .
C3 N2 C4 123.8(4) . .
C2 N2 C4 128.4(4) . .
C2 C1 N1 109.8(4) . .
C2 C1 H1 125.1 . .
N1 C1 H1 125.1 . .
C1 C2 N2 106.1(4) . .
C1 C2 H2 127.0 . .
N2 C2 H2 127.0 . .
N1 C3 N2 110.6(4) . .
N1 C3 H3 124.7 . .
N2 C3 H3 124.7 . .
C9 C4 C5 122.0(4) . .
C9 C4 N2 119.4(5) . .
C5 C4 N2 118.5(5) . .
C4 C5 C6 118.4(6) . .
C4 C5 H5 120.8 . .
C6 C5 H5 120.8 . .
C7 C6 C5 120.3(6) . .
C7 C6 H6 119.8 . .
C5 C6 H6 119.8 . .
C6 C7 C8 120.4(4) . .
C6 C7 C10 120.8(6) . .
C8 C7 C10 118.7(6) . .
C7 C8 C9 119.3(6) . .
C7 C8 H8 120.3 . .
C9 C8 H8 120.3 . .
C4 C9 C8 119.5(6) . .
C4 C9 H9 120.2 . .
C8 C9 H9 120.2 . .
O1 C10 O2 122.0(4) . .
O1 C10 C7 119.2(6) . .
O2 C10 C7 118.8(6) . .
O1 C10 Cd1 57.0(2) . 2_666
O2 C10 Cd1 65.7(3) . 2_666
C7 C10 Cd1 168.9(3) . 2_666

loop_
_geom_bond_atom_site_label_1
_geom_bond_atom_site_label_2
_geom_bond_distance
_geom_bond_site_symmetry_2
Cd1 O1 2.261(3) 2_664
Cd1 O1 2.261(3) 4_646
Cd1 N1 2.261(3) .
Cd1 N1 2.261(3) 3
Cd1 O2 2.451(4) 4_646
Cd1 O2 2.451(4) 2_664
Cd1 C10 2.684(5) 4_646
Cd1 C10 2.684(5) 2_664
O1 C10 1.254(8) .
O1 Cd1 2.261(3) 2_666
O2 C10 1.255(8) .
O2 Cd1 2.451(4) 2_666
N1 C3 1.325(5) .
N1 C1 1.374(5) .
N2 C3 1.350(6) .
N2 C2 1.371(6) .
N2 C4 1.438(5) .
C1 C2 1.355(6) .
C1 H1 0.9300 .
C2 H2 0.9300 .
C3 H3 0.9300 .
C4 C9 1.365(9) .
C4 C5 1.388(8) .
C5 C6 1.393(6) .
C5 H5 0.9300 .
C6 C7 1.380(9) .
C6 H6 0.9300 .
C7 C8 1.393(9) .
C7 C10 1.509(6) .
C8 C9 1.395(6) .
C8 H8 0.9300 .
C9 H9 0.9300 .
C10 Cd1 2.684(5) 2_666

loop_
_geom_torsion_atom_site_label_1
_geom_torsion_atom_site_label_2
_geom_torsion_atom_site_label_3
_geom_torsion_atom_site_label_4
_geom_torsion
_geom_torsion_site_symmetry_1
_geom_torsion_site_symmetry_4
O1 Cd1 N1 C3 73.4(4) 2_664 .
O1 Cd1 N1 C3 -68.2(3) 4_646 .
N1 Cd1 N1 C3 166.5(4) 3 .
O2 Cd1 N1 C3 -110.2(4) 4_646 .
O2 Cd1 N1 C3 32.5(3) 2_664 .
C10 Cd1 N1 C3 -87.7(4) 4_646 .
C10 Cd1 N1 C3 52.8(4) 2_664 .
O1 Cd1 N1 C1 -142.7(3) 2_664 .
O1 Cd1 N1 C1 75.7(3) 4_646 .
N1 Cd1 N1 C1 -49.6(3) 3 .
O2 Cd1 N1 C1 33.7(4) 4_646 .
O2 Cd1 N1 C1 176.4(3) 2_664 .
C10 Cd1 N1 C1 56.2(4) 4_646 .
C10 Cd1 N1 C1 -163.4(3) 2_664 .
C3 N1 C1 C2 1.1(5) . .
Cd1 N1 C1 C2 -146.4(3) . .
N1 C1 C2 N2 -0.5(6) . .
C3 N2 C2 C1 -0.3(6) . .
C4 N2 C2 C1 175.1(5) . .
C1 N1 C3 N2 -1.3(5) . .
Cd1 N1 C3 N2 149.5(3) . .
C2 N2 C3 N1 1.0(6) . .
C4 N2 C3 N1 -174.7(4) . .
C3 N2 C4 C9 -49.1(6) . .
C2 N2 C4 C9 136.2(5) . .
C3 N2 C4 C5 128.0(5) . .
C2 N2 C4 C5 -46.7(6) . .
C9 C4 C5 C6 2.1(6) . .
N2 C4 C5 C6 -175.0(4) . .
C4 C5 C6 C7 -0.2(6) . .
C5 C6 C7 C8 -1.4(6) . .
C5 C6 C7 C10 174.5(4) . .
C6 C7 C8 C9 1.1(7) . .
C10 C7 C8 C9 -174.8(4) . .
C5 C4 C9 C8 -2.4(7) . .
N2 C4 C9 C8 174.6(4) . .
C7 C8 C9 C4 0.8(7) . .
Cd1 O1 C10 O2 -10.2(5) 2_666 .
Cd1 O1 C10 C7 167.8(3) 2_666 .
Cd1 O2 C10 O1 9.4(4) 2_666 .
Cd1 O2 C10 C7 -168.7(3) 2_666 .
C6 C7 C10 O1 -179.3(4) . .
C8 C7 C10 O1 -3.4(6) . .
C6 C7 C10 O2 -1.2(6) . .
C8 C7 C10 O2 174.7(4) . .
C6 C7 C10 Cd1 -112(3) . 2_666
C8 C7 C10 Cd1 63(3) . 2_666
